data_7240130
loop_
_publ_author_name
'Wang, Yu'
'Lin, Xinjun'
'Huang, Bo'
'Chen, Weizhou'
'Xiao, Zicheng'
'Wu, Pingfan'

_publ_section_title
;
 The crystal packing, morphology and hydrophobicity of
 polyoxometalate-based amphiphilic materials
;
_journal_name_full CrystEngComm
_journal_paper_doi 10.1039/D0CE00129E
_journal_year 2020
_chemical_formula_sum 'C74 H132 N6 O23 V6'
_chemical_formula_weight 1779.49
_space_group_crystal_system monoclinic
_space_group_IT_number 14
_space_group_name_Hall '-P 2ybc'
_space_group_name_H-M_alt 'P 1 21/c 1'
_atom_sites_solution_hydrogens geom
_audit_creation_method SHELXL-2014/7
_audit_update_record
;
2019-12-30 deposited with the CCDC.	2020-03-13 downloaded from the CCDC.
;
_cell_angle_alpha 90
_cell_angle_beta 105.252(2)
_cell_angle_gamma 90
_cell_formula_units_Z 2
_cell_length_a 21.3920(12)
_cell_length_b 10.9779(7)
_cell_length_c 19.1098(11)
_cell_measurement_reflns_used 4760
_cell_measurement_temperature 296(2)
_cell_measurement_theta_max 24.614
_cell_measurement_theta_min 2.250
_cell_volume 4329.7(4)
_computing_cell_refinement 'SAINT v8.37A (Bruker, 2015)'
_computing_data_collection 'SAINT v8.37A (Bruker, 2015)'
_computing_data_reduction 'SAINT v8.37A (Bruker, 2015)'
_computing_structure_refinement 'SHELXL-2014/7 (Sheldrick, 2014)'
_computing_structure_solution 'SHELXS-2014/7 (Sheldrick, 2014)'
_diffrn_ambient_temperature 296(2)
_diffrn_measured_fraction_theta_full 0.998
_diffrn_measured_fraction_theta_max 0.997
_diffrn_measurement_device_type 'Bruker P4'
_diffrn_measurement_method '\w scans'
_diffrn_radiation_type MoK\a
_diffrn_radiation_wavelength 0.71073
_diffrn_reflns_av_R_equivalents 0.0914
_diffrn_reflns_av_unetI/netI 0.1125
_diffrn_reflns_Laue_measured_fraction_full 0.998
_diffrn_reflns_Laue_measured_fraction_max 0.997
_diffrn_reflns_limit_h_max 27
_diffrn_reflns_limit_h_min -24
_diffrn_reflns_limit_k_max 14
_diffrn_reflns_limit_k_min -14
_diffrn_reflns_limit_l_max 24
_diffrn_reflns_limit_l_min -24
_diffrn_reflns_number 33793
_diffrn_reflns_point_group_measured_fraction_full 0.998
_diffrn_reflns_point_group_measured_fraction_max 0.997
_diffrn_reflns_theta_full 25.242
_diffrn_reflns_theta_max 27.520
_diffrn_reflns_theta_min 2.101
_exptl_absorpt_coefficient_mu 0.693
_exptl_absorpt_correction_T_max 0.7456
_exptl_absorpt_correction_T_min 0.5978
_exptl_absorpt_correction_type multi-scan
_exptl_absorpt_process_details
;
SADABS-2016/2 (Bruker,2016/2) was used for absorption correction.
wR2(int) was 0.0972 before and 0.0564 after correction.
The Ratio of minimum to maximum transmission is 0.8018.
The \l/2 correction factor is Not present.
;
_exptl_crystal_colour orange
_exptl_crystal_density_diffrn 1.365
_exptl_crystal_description block
_exptl_crystal_F_000 1880
_exptl_crystal_recrystallization_method 'Re-crystallisation from solvent: acetonitrile'
_exptl_crystal_size_max 0.230
_exptl_crystal_size_mid 0.200
_exptl_crystal_size_min 0.140
_refine_diff_density_max 0.963
_refine_diff_density_min -0.672
_refine_diff_density_rms 0.102
_refine_ls_extinction_method none
_refine_ls_goodness_of_fit_ref 1.113
_refine_ls_hydrogen_treatment constr
_refine_ls_matrix_type full
_refine_ls_number_parameters 500
_refine_ls_number_reflns 9951
_refine_ls_number_restraints 137
_refine_ls_restrained_S_all 1.111
_refine_ls_R_factor_all 0.2423
_refine_ls_R_factor_gt 0.1347
_refine_ls_shift/su_max 0.000
_refine_ls_shift/su_mean 0.000
_refine_ls_structure_factor_coef Fsqd
_refine_ls_weighting_details 'w=1/[\s^2^(Fo^2^)+(0.0010P)^2^+38.8183P] where P=(Fo^2^+2Fc^2^)/3'
_refine_ls_weighting_scheme calc
_refine_ls_wR_factor_gt 0.2015
_refine_ls_wR_factor_ref 0.2445
_reflns_Friedel_coverage 0.000
_reflns_number_gt 5094
_reflns_number_total 9951
_reflns_threshold_expression 'I > 2\s(I)'
_cod_data_source_file d0ce00129e2.cif
_cod_data_source_block 16-1
_cod_original_sg_symbol_H-M 'P 21/c'
_cod_database_code 7240130
_shelx_shelxl_version_number 2014/7
_shelx_space_group_comment
;
The symmetry employed for this shelxl refinement is uniquely defined
by the following loop, which should always be used as a source of
symmetry information in preference to the above space-group names.
They are only intended as comments.
;

loop_
_space_group_symop_operation_xyz
'x, y, z'
'-x, y+1/2, -z+1/2'
'-x, -y, -z'
'x, -y-1/2, z-1/2'

loop_
_atom_site_label
_atom_site_type_symbol
_atom_site_fract_x
_atom_site_fract_y
_atom_site_fract_z
_atom_site_U_iso_or_equiv
_atom_site_adp_type
_atom_site_occupancy
_atom_site_site_symmetry_order
_atom_site_calc_flag
_atom_site_refinement_flags_posn
_atom_site_refinement_flags_adp
_atom_site_refinement_flags_occupancy
_atom_site_disorder_assembly
_atom_site_disorder_group
V2 V 0.42158(6) 0.47701(18) 0.55593(6) 0.0532(5) Uani 1 1 d . . . . .
V3 V 0.53585(6) 0.30679(18) 0.51726(7) 0.0525(5) Uani 1 1 d . . . . .
O1 O 0.4685(2) 0.2949(6) 0.4229(2) 0.0481(16) Uani 1 1 d . . . . .
O2 O 0.4568(2) 0.3085(6) 0.5569(2) 0.0516(17) Uani 1 1 d . . . . .
O3 O 0.3764(2) 0.4331(6) 0.4518(2) 0.0498(17) Uani 1 1 d . . . . .
O4 O 0.5000 0.5000 0.5000 0.044(2) Uani 1 2 d S . P . .
O5 O 0.5795(2) 0.3737(6) 0.6077(2) 0.0488(16) Uani 1 1 d . . . . .
O6 O 0.4861(2) 0.5142(6) 0.6341(2) 0.0517(17) Uani 1 1 d . . . . .
O7 O 0.4067(2) 0.6392(6) 0.5276(2) 0.0520(17) Uani 1 1 d . . . . .
O8 O 0.3614(2) 0.4432(7) 0.5874(3) 0.0608(19) Uani 1 1 d . . . . .
O9 O 0.3879(2) 0.4233(6) 0.3139(3) 0.0546(18) Uani 1 1 d . . . . .
C1 C 0.3751(4) 0.2106(10) 0.4582(4) 0.051(3) Uani 1 1 d . . . . .
N1 N 0.3325(3) 0.1045(8) 0.4486(3) 0.054(2) Uani 1 1 d . . . . .
H1 H 0.3348 0.0608 0.4865 0.065 Uiso 1 1 calc R U . . .
O11 O 0.2808(3) 0.1254(7) 0.3299(3) 0.070(2) Uani 1 1 d . . . . .
C3 C 0.3365(4) 0.3284(10) 0.4395(4) 0.058(3) Uani 1 1 d . . . . .
H3A H 0.3124 0.3262 0.3888 0.069 Uiso 1 1 calc R U . . .
H3B H 0.3056 0.3338 0.4685 0.069 Uiso 1 1 calc R U . . .
C4 C 0.4132(4) 0.2096(11) 0.5393(4) 0.061(3) Uani 1 1 d . . . . .
H4A H 0.3828 0.2133 0.5691 0.073 Uiso 1 1 calc R U . . .
H4B H 0.4371 0.1338 0.5502 0.073 Uiso 1 1 calc R U . . .
C5 C 0.2896(4) 0.0673(10) 0.3864(4) 0.056(3) Uani 1 1 d . . . . .
O10 O 0.5505(2) 0.1636(7) 0.5290(3) 0.0583(18) Uani 1 1 d . . . . .
C6 C 0.2571(4) -0.0498(10) 0.3916(4) 0.055(3) Uani 1 1 d . . . . .
C8 C 0.2557(4) -0.2530(10) 0.4366(4) 0.057(3) Uani 1 1 d . . . . .
H8 H 0.2767 -0.3160 0.4661 0.068 Uiso 1 1 calc R U . . .
C2 C 0.4236(4) 0.1970(10) 0.4120(4) 0.054(3) Uani 1 1 d . . . . .
H2A H 0.4470 0.1210 0.4243 0.064 Uiso 1 1 calc R U . . .
H2B H 0.4001 0.1937 0.3612 0.064 Uiso 1 1 calc R U . . .
O12 O 0.1565(4) -0.3713(10) 0.3932(4) 0.101(3) Uani 1 1 d . . . . .
C7 C 0.2866(4) -0.1449(10) 0.4351(4) 0.053(3) Uani 1 1 d . . . . .
H7 H 0.3286 -0.1350 0.4641 0.064 Uiso 1 1 calc R U . . .
C9 C 0.1929(4) -0.2688(13) 0.3942(5) 0.076(4) Uani 1 1 d . . . . .
C11 C 0.1944(4) -0.0682(12) 0.3473(5) 0.073(4) Uani 1 1 d . . . . .
H11 H 0.1745 -0.0072 0.3153 0.088 Uiso 1 1 calc R U . . .
C10 C 0.1620(4) -0.1739(14) 0.3504(5) 0.086(4) Uani 1 1 d . . . . .
H10 H 0.1193 -0.1826 0.3232 0.103 Uiso 1 1 calc R U . . .
C16 C 0.1364(5) -0.8876(12) 0.4887(9) 0.118(4) Uani 1 1 d D U . . .
H16A H 0.1557 -0.8660 0.5389 0.141 Uiso 1 1 calc R U . . .
H16B H 0.1712 -0.9146 0.4685 0.141 Uiso 1 1 calc R U . . .
C15 C 0.1075(6) -0.7766(13) 0.4495(9) 0.140(5) Uani 1 1 d D U . . .
H15A H 0.0724 -0.7482 0.4686 0.168 Uiso 1 1 calc R U . . .
H15B H 0.0898 -0.7952 0.3985 0.168 Uiso 1 1 calc R U . . .
C17 C 0.0912(5) -0.9934(12) 0.4871(9) 0.124(5) Uani 1 1 d D U . . .
H17A H 0.0551 -0.9663 0.5050 0.149 Uiso 1 1 calc R U . . .
H17B H 0.0739 -1.0194 0.4372 0.149 Uiso 1 1 calc R U . . .
C12 C 0.1856(5) -0.4689(14) 0.4327(7) 0.098(4) Uani 1 1 d D U . . .
H12 H 0.2283 -0.4748 0.4605 0.117 Uiso 1 1 calc R U . . .
C18 C 0.1224(5) -1.0990(11) 0.5309(7) 0.097(4) Uani 1 1 d D U . . .
H18A H 0.1417 -1.0713 0.5800 0.117 Uiso 1 1 calc R U . . .
H18B H 0.1573 -1.1277 0.5114 0.117 Uiso 1 1 calc R U . . .
C20 C 0.1111(5) -1.3077(10) 0.5809(7) 0.092(3) Uani 1 1 d D U . . .
H20A H 0.1459 -1.3378 0.5618 0.110 Uiso 1 1 calc R U . . .
H20B H 0.1306 -1.2760 0.6291 0.110 Uiso 1 1 calc R U . . .
C14 C 0.1594(5) -0.6753(12) 0.4579(7) 0.106(4) Uani 1 1 d D U . . .
H14A H 0.1773 -0.6581 0.5091 0.127 Uiso 1 1 calc R U . . .
H14B H 0.1943 -0.7041 0.4385 0.127 Uiso 1 1 calc R U . . .
C13 C 0.1332(6) -0.5657(13) 0.4214(8) 0.123(5) Uani 1 1 d D U . . .
H13A H 0.0979 -0.5369 0.4400 0.148 Uiso 1 1 calc R U . . .
H13B H 0.1163 -0.5817 0.3699 0.148 Uiso 1 1 calc R U . . .
C19 C 0.0789(5) -1.2046(11) 0.5341(8) 0.112(4) Uani 1 1 d D U . . .
H19A H 0.0431 -1.1757 0.5520 0.134 Uiso 1 1 calc R U . . .
H19B H 0.0610 -1.2349 0.4853 0.134 Uiso 1 1 calc R U . . .
V1 V 0.43579(6) 0.46446(18) 0.38929(6) 0.0518(5) Uani 1 1 d . . . . .
N2 N 0.3877(3) 0.7653(8) 0.7529(3) 0.059(2) Uani 1 1 d . U . . .
H2 H 0.4029 0.8242 0.7923 0.071 Uiso 1 1 calc R U . . .
C33 C 0.2772(4) 0.8359(12) 0.7543(5) 0.082(4) Uani 1 1 d . . . . .
H33A H 0.2608 0.7611 0.7686 0.123 Uiso 1 1 calc R U . . .
H33B H 0.2420 0.8823 0.7247 0.123 Uiso 1 1 calc R U . . .
H33C H 0.2978 0.8821 0.7968 0.123 Uiso 1 1 calc R U . . .
C36 C 0.5053(4) 0.7279(11) 0.7678(4) 0.074(3) Uani 1 1 d . . . . .
H36A H 0.5137 0.7823 0.8085 0.111 Uiso 1 1 calc R U . . .
H36B H 0.5389 0.7361 0.7433 0.111 Uiso 1 1 calc R U . . .
H36C H 0.5043 0.6456 0.7843 0.111 Uiso 1 1 calc R U . . .
C31 C 0.3241(5) 0.8091(17) 0.7131(6) 0.121(6) Uani 1 1 d . . . . .
H31 H 0.3330 0.8889 0.6949 0.146 Uiso 1 1 calc R U . . .
C34 C 0.4400(5) 0.7594(17) 0.7155(6) 0.124(7) Uani 1 1 d . . . . .
H34 H 0.4291 0.6932 0.6800 0.149 Uiso 1 1 calc R U . . .
C38 C 0.3817(8) 0.5324(13) 0.7494(7) 0.123(5) Uani 1 1 d . U . . .
H38A H 0.3456 0.5396 0.7074 0.184 Uiso 1 1 calc R U . . .
H38B H 0.3764 0.4610 0.7763 0.184 Uiso 1 1 calc R U . . .
H38C H 0.4211 0.5258 0.7345 0.184 Uiso 1 1 calc R U . . .
C37 C 0.3847(9) 0.6357(14) 0.7933(6) 0.150(7) Uani 1 1 d . U . . .
H37A H 0.4227 0.6290 0.8341 0.180 Uiso 1 1 calc R U . . .
H37B H 0.3469 0.6359 0.8125 0.180 Uiso 1 1 calc R U . . .
C35 C 0.4362(8) 0.8842(13) 0.6708(9) 0.157(8) Uani 1 1 d . . . . .
H35A H 0.4035 0.8773 0.6257 0.236 Uiso 1 1 calc R U . . .
H35B H 0.4774 0.8999 0.6613 0.236 Uiso 1 1 calc R U . . .
H35C H 0.4256 0.9500 0.6986 0.236 Uiso 1 1 calc R U . . .
C32 C 0.2942(5) 0.7353(16) 0.6434(6) 0.142(7) Uani 1 1 d . . . . .
H32A H 0.3258 0.7257 0.6162 0.213 Uiso 1 1 calc R U . . .
H32B H 0.2572 0.7777 0.6144 0.213 Uiso 1 1 calc R U . . .
H32C H 0.2812 0.6565 0.6562 0.213 Uiso 1 1 calc R U . . .
N3 N 0.2945(4) 0.0704(10) 0.6016(4) 0.083(3) Uani 1 1 d . . . . .
C41 C 0.2891(4) 0.1455(12) 0.6389(4) 0.063(3) Uani 1 1 d . . . . .
C42 C 0.2861(5) 0.2454(12) 0.6861(5) 0.094(4) Uani 1 1 d . . . . .
H42A H 0.2434 0.2803 0.6725 0.141 Uiso 1 1 calc R U . . .
H42B H 0.3173 0.3060 0.6820 0.141 Uiso 1 1 calc R U . . .
H42C H 0.2955 0.2168 0.7352 0.141 Uiso 1 1 calc R U . . .
C22 C 0.1020(6) -1.5189(11) 0.6295(7) 0.104(4) Uani 1 1 d D U . . .
H22A H 0.1247 -1.4909 0.6777 0.124 Uiso 1 1 calc R U . . .
H22B H 0.1345 -1.5478 0.6064 0.124 Uiso 1 1 calc R U . . .
C24 C 0.0939(8) -1.7354(13) 0.6722(7) 0.127(5) Uani 1 1 d D U . . .
H24A H 0.1211 -1.7134 0.7196 0.153 Uiso 1 1 calc R U . . .
H24B H 0.1223 -1.7637 0.6435 0.153 Uiso 1 1 calc R U . . .
C21 C 0.0689(5) -1.4126(11) 0.5878(8) 0.113(4) Uani 1 1 d D U . . .
H21A H 0.0362 -1.3838 0.6106 0.136 Uiso 1 1 calc R U . . .
H21B H 0.0466 -1.4401 0.5394 0.136 Uiso 1 1 calc R U . . .
C23 C 0.0607(7) -1.6243(12) 0.6377(9) 0.137(6) Uani 1 1 d D U . . .
H23A H 0.0315 -1.5974 0.6657 0.164 Uiso 1 1 calc R U . . .
H23B H 0.0343 -1.6462 0.5898 0.164 Uiso 1 1 calc R U . . .
C26 C 0.0846(10) -1.9552(16) 0.7074(8) 0.194(8) Uani 1 1 d D U . . .
H26A H 0.1164 -1.9400 0.7531 0.233 Uiso 1 1 calc R U . . .
H26B H 0.1080 -1.9815 0.6729 0.233 Uiso 1 1 calc R U . . .
C25 C 0.0514(9) -1.8396(14) 0.6815(9) 0.186(8) Uani 1 1 d D U . . .
H25A H 0.0272 -1.8147 0.7154 0.223 Uiso 1 1 calc R U . . .
H25B H 0.0204 -1.8547 0.6352 0.223 Uiso 1 1 calc R U . . .
C27 C 0.0413(12) -2.0579(18) 0.7183(9) 0.266(14) Uani 1 1 d D U . . .
H27A H 0.0092 -2.0734 0.6736 0.398 Uiso 1 1 calc R U . . .
H27B H 0.0204 -2.0357 0.7551 0.398 Uiso 1 1 calc R U . . .
H27C H 0.0669 -2.1299 0.7330 0.398 Uiso 1 1 calc R U . . .

loop_
_atom_site_aniso_label
_atom_site_aniso_U_11
_atom_site_aniso_U_22
_atom_site_aniso_U_33
_atom_site_aniso_U_23
_atom_site_aniso_U_13
_atom_site_aniso_U_12
V2 0.0315(7) 0.1106(15) 0.0216(6) -0.0067(8) 0.0142(5) 0.0009(9)
V3 0.0281(7) 0.1074(15) 0.0214(6) -0.0009(8) 0.0052(5) 0.0072(8)
O1 0.025(2) 0.104(5) 0.017(2) -0.005(3) 0.0073(19) 0.002(3)
O2 0.032(3) 0.110(6) 0.013(2) -0.001(3) 0.007(2) 0.002(3)
O3 0.026(3) 0.104(5) 0.019(2) -0.006(3) 0.006(2) -0.001(3)
O4 0.025(3) 0.099(7) 0.009(3) -0.002(4) 0.008(2) 0.004(4)
O5 0.027(3) 0.094(5) 0.024(2) -0.002(3) 0.005(2) 0.004(3)
O6 0.036(3) 0.106(5) 0.016(2) 0.002(3) 0.011(2) 0.005(3)
O7 0.033(3) 0.103(5) 0.021(2) -0.002(3) 0.008(2) 0.012(3)
O8 0.040(3) 0.115(6) 0.032(3) -0.011(3) 0.018(2) 0.000(4)
O9 0.037(3) 0.104(5) 0.024(2) -0.003(3) 0.009(2) 0.002(3)
C1 0.035(4) 0.101(8) 0.020(3) -0.008(5) 0.014(3) -0.007(5)
N1 0.043(4) 0.102(7) 0.016(3) 0.007(4) 0.008(3) -0.002(4)
O11 0.061(4) 0.122(6) 0.026(3) 0.010(4) 0.008(3) -0.016(4)
C3 0.031(4) 0.116(9) 0.028(4) -0.009(5) 0.011(3) 0.010(6)
C4 0.035(4) 0.128(10) 0.019(3) -0.001(5) 0.007(3) -0.001(6)
C5 0.034(4) 0.114(9) 0.019(3) -0.006(5) 0.007(3) -0.007(5)
O10 0.038(3) 0.104(6) 0.031(3) 0.003(3) 0.006(2) 0.014(3)
C6 0.030(4) 0.110(9) 0.026(4) 0.002(5) 0.009(3) 0.000(5)
C8 0.045(5) 0.095(8) 0.031(4) -0.001(5) 0.012(4) -0.008(6)
C2 0.036(4) 0.106(8) 0.022(3) -0.001(5) 0.013(3) -0.003(5)
O12 0.060(5) 0.168(10) 0.074(5) 0.007(6) 0.013(4) -0.048(6)
C7 0.029(4) 0.105(9) 0.026(4) -0.011(5) 0.009(3) -0.003(5)
C9 0.037(5) 0.150(12) 0.043(5) -0.005(7) 0.017(4) -0.023(7)
C11 0.036(5) 0.140(11) 0.041(5) 0.015(6) 0.005(4) 0.001(6)
C10 0.032(5) 0.173(14) 0.047(5) 0.011(7) -0.001(4) -0.016(7)
C16 0.053(7) 0.108(8) 0.202(14) -0.033(9) 0.052(8) -0.007(6)
C15 0.060(7) 0.154(10) 0.220(15) 0.036(11) 0.063(9) -0.010(7)
C17 0.048(6) 0.110(9) 0.213(15) -0.007(9) 0.032(8) -0.005(6)
C12 0.052(6) 0.138(10) 0.106(10) -0.019(9) 0.027(6) -0.033(7)
C18 0.040(5) 0.100(7) 0.149(11) -0.042(7) 0.022(6) -0.002(5)
C20 0.047(6) 0.090(7) 0.125(9) -0.045(6) 0.000(6) 0.004(5)
C14 0.054(6) 0.152(9) 0.118(10) 0.019(9) 0.034(7) 0.001(6)
C13 0.073(8) 0.170(11) 0.120(10) 0.051(10) 0.015(7) -0.035(7)
C19 0.045(6) 0.108(9) 0.166(12) -0.005(8) 0.000(7) 0.001(6)
V1 0.0324(7) 0.1082(15) 0.0138(5) 0.0027(8) 0.0040(5) 0.0029(9)
N2 0.048(4) 0.107(6) 0.020(3) -0.012(4) 0.005(3) -0.007(4)
C33 0.043(5) 0.161(12) 0.043(5) -0.009(7) 0.012(4) -0.008(7)
C36 0.057(6) 0.128(11) 0.033(5) -0.016(6) 0.005(4) 0.012(6)
C31 0.047(6) 0.245(19) 0.065(7) -0.066(10) 0.002(5) 0.008(9)
C34 0.057(7) 0.236(19) 0.078(8) -0.081(11) 0.018(6) 0.015(10)
C38 0.192(15) 0.117(9) 0.080(8) 0.014(8) 0.071(10) 0.034(12)
C37 0.27(2) 0.150(11) 0.048(7) -0.014(7) 0.073(10) -0.085(15)
C35 0.216(18) 0.095(12) 0.239(19) 0.057(13) 0.199(17) 0.041(12)
C32 0.067(7) 0.27(2) 0.076(8) -0.092(11) -0.010(6) 0.037(10)
N3 0.089(7) 0.123(9) 0.043(5) 0.014(5) 0.029(5) 0.023(6)
C41 0.038(5) 0.127(11) 0.026(4) 0.007(6) 0.010(4) 0.005(6)
C42 0.075(7) 0.155(13) 0.046(6) -0.017(7) 0.005(5) -0.027(8)
C22 0.091(8) 0.094(8) 0.109(9) -0.034(7) -0.003(7) 0.014(6)
C24 0.185(14) 0.115(9) 0.067(8) -0.013(8) 0.007(9) 0.035(9)
C21 0.058(7) 0.102(9) 0.156(12) -0.009(8) -0.014(7) 0.001(6)
C23 0.126(11) 0.098(9) 0.147(13) -0.008(9) -0.035(9) -0.004(7)
C26 0.39(3) 0.125(11) 0.072(9) 0.011(10) 0.061(13) 0.060(13)
C25 0.27(2) 0.105(10) 0.121(12) 0.007(10) -0.050(13) -0.009(11)
C27 0.50(4) 0.120(14) 0.097(13) 0.032(12) -0.059(19) -0.032(18)

loop_
_atom_type_symbol
_atom_type_description
_atom_type_scat_dispersion_real
_atom_type_scat_dispersion_imag
_atom_type_scat_source
C C 0.0033 0.0016 'International Tables Vol C Tables 4.2.6.8 and 6.1.1.4'
H H 0.0000 0.0000 'International Tables Vol C Tables 4.2.6.8 and 6.1.1.4'
N N 0.0061 0.0033 'International Tables Vol C Tables 4.2.6.8 and 6.1.1.4'
O O 0.0106 0.0060 'International Tables Vol C Tables 4.2.6.8 and 6.1.1.4'
V V 0.3005 0.5294 'International Tables Vol C Tables 4.2.6.8 and 6.1.1.4'

loop_
_geom_angle_atom_site_label_1
_geom_angle_atom_site_label_2
_geom_angle_atom_site_label_3
_geom_angle
_geom_angle_site_symmetry_1
_geom_angle_site_symmetry_3
_geom_angle_publ_flag
O8 V2 O6 105.0(2) . . ?
O8 V2 O7 103.8(3) . . ?
O6 V2 O7 93.4(3) . . ?
O8 V2 O2 96.9(3) . . ?
O6 V2 O2 89.9(3) . . ?
O7 V2 O2 157.4(2) . . ?
O8 V2 O3 95.2(2) . . ?
O6 V2 O3 159.2(2) . . ?
O7 V2 O3 86.7(2) . . ?
O2 V2 O3 82.5(2) . . ?
O8 V2 O4 171.0(2) . . ?
O6 V2 O4 82.06(15) . . ?
O7 V2 O4 81.07(15) . . ?
O2 V2 O4 77.26(15) . . ?
O3 V2 O4 77.36(14) . . ?
O8 V2 V3 136.7(3) . 3_666 ?
O6 V2 V3 86.9(2) . 3_666 ?
O7 V2 V3 33.11(15) . 3_666 ?
O2 V2 V3 125.08(15) . 3_666 ?
O3 V2 V3 81.74(19) . 3_666 ?
O4 V2 V3 47.99(4) . 3_666 ?
O8 V2 V1 139.2(2) . 3_666 ?
O6 V2 V1 34.69(14) . 3_666 ?
O7 V2 V1 88.67(17) . 3_666 ?
O2 V2 V1 81.37(16) . 3_666 ?
O3 V2 V1 124.58(14) . 3_666 ?
O4 V2 V1 47.41(3) . 3_666 ?
V3 V2 V1 65.97(5) 3_666 3_666 ?
O10 V3 O7 105.1(3) . 3_666 ?
O10 V3 O5 102.9(3) . . ?
O7 V3 O5 94.3(2) 3_666 . ?
O10 V3 O1 97.4(3) . . ?
O7 V3 O1 90.7(2) 3_666 . ?
O5 V3 O1 157.0(3) . . ?
O10 V3 O2 96.2(3) . . ?
O7 V3 O2 158.3(3) 3_666 . ?
O5 V3 O2 85.1(2) . . ?
O1 V3 O2 82.08(18) . . ?
O10 V3 O4 171.5(2) . . ?
O7 V3 O4 82.3(2) 3_666 . ?
O5 V3 O4 80.4(2) . . ?
O1 V3 O4 78.0(2) . . ?
O2 V3 O4 76.1(2) . . ?
O10 V3 V2 139.8(2) . 3_666 ?
O7 V3 V2 35.0(2) 3_666 3_666 ?
O5 V3 V2 88.9(2) . 3_666 ?
O1 V3 V2 82.37(19) . 3_666 ?
O2 V3 V2 123.4(2) . 3_666 ?
O4 V3 V2 47.37(4) . 3_666 ?
O10 V3 V1 136.3(2) . 3_666 ?
O7 V3 V1 87.2(2) 3_666 3_666 ?
O5 V3 V1 33.6(2) . 3_666 ?
O1 V3 V1 124.7(2) . 3_666 ?
O2 V3 V1 80.26(19) . 3_666 ?
O4 V3 V1 46.92(4) . 3_666 ?
V2 V3 V1 65.51(5) 3_666 3_666 ?
C2 O1 V3 118.9(5) . . ?
C2 O1 V1 118.9(5) . . ?
V3 O1 V1 109.4(3) . . ?
C4 O2 V2 119.1(5) . . ?
C4 O2 V3 117.9(5) . . ?
V2 O2 V3 110.8(3) . . ?
C3 O3 V1 119.5(4) . . ?
C3 O3 V2 117.9(4) . . ?
V1 O3 V2 109.5(2) . . ?
V2 O4 V2 180.0 . 3_666 ?
V2 O4 V1 85.32(5) . 3_666 ?
V2 O4 V1 94.68(5) 3_666 3_666 ?
V2 O4 V1 94.68(5) . . ?
V2 O4 V1 85.32(5) 3_666 . ?
V1 O4 V1 180.00(6) 3_666 . ?
V2 O4 V3 84.63(6) . 3_666 ?
V2 O4 V3 95.37(6) 3_666 3_666 ?
V1 O4 V3 94.31(6) 3_666 3_666 ?
V1 O4 V3 85.69(6) . 3_666 ?
V2 O4 V3 95.37(6) . . ?
V2 O4 V3 84.63(6) 3_666 . ?
V1 O4 V3 85.69(6) 3_666 . ?
V1 O4 V3 94.31(6) . . ?
V3 O4 V3 180.0 3_666 . ?
V1 O5 V3 111.2(3) 3_666 . ?
V2 O6 V1 111.9(2) . 3_666 ?
V3 O7 V2 111.9(3) 3_666 . ?
N1 C1 C3 111.4(7) . . ?
N1 C1 C2 110.2(7) . . ?
C3 C1 C2 110.7(7) . . ?
N1 C1 C4 105.4(7) . . ?
C3 C1 C4 110.5(7) . . ?
C2 C1 C4 108.5(6) . . ?
C5 N1 C1 127.2(7) . . ?
O3 C3 C1 112.7(6) . . ?
O2 C4 C1 111.9(7) . . ?
O11 C5 N1 121.7(9) . . ?
O11 C5 C6 123.2(7) . . ?
N1 C5 C6 115.1(8) . . ?
C7 C6 C11 118.0(10) . . ?
C7 C6 C5 123.3(7) . . ?
C11 C6 C5 118.6(9) . . ?
C7 C8 C9 119.9(10) . . ?
O1 C2 C1 112.1(7) . . ?
C12 O12 C9 117.7(9) . . ?
C8 C7 C6 121.5(8) . . ?
O12 C9 C8 124.9(11) . . ?
O12 C9 C10 115.5(9) . . ?
C8 C9 C10 119.5(11) . . ?
C10 C11 C6 121.0(10) . . ?
C11 C10 C9 119.9(9) . . ?
C15 C16 C17 116.4(10) . . ?
C16 C15 C14 110.2(10) . . ?
C18 C17 C16 113.5(10) . . ?
O12 C12 C13 105.0(10) . . ?
C17 C18 C19 115.8(9) . . ?
C21 C20 C19 116.3(9) . . ?
C13 C14 C15 112.1(10) . . ?
C14 C13 C12 109.9(11) . . ?
C20 C19 C18 114.7(9) . . ?
O9 V1 O5 103.2(3) . 3_666 ?
O9 V1 O6 102.9(2) . 3_666 ?
O5 V1 O6 93.7(3) 3_666 3_666 ?
O9 V1 O3 97.7(2) . . ?
O5 V1 O3 90.1(3) 3_666 . ?
O6 V1 O3 157.6(2) 3_666 . ?
O9 V1 O1 96.4(3) . . ?
O5 V1 O1 159.8(2) 3_666 . ?
O6 V1 O1 86.3(2) 3_666 . ?
O3 V1 O1 82.7(2) . . ?
O9 V1 O4 173.0(3) . . ?
O5 V1 O4 82.49(16) 3_666 . ?
O6 V1 O4 80.64(15) 3_666 . ?
O3 V1 O4 78.00(14) . . ?
O1 V1 O4 77.62(14) . . ?
O9 V1 V2 136.18(18) . 3_666 ?
O5 V1 V2 87.38(16) 3_666 3_666 ?
O6 V1 V2 33.40(14) 3_666 3_666 ?
O3 V1 V2 125.07(15) . 3_666 ?
O1 V1 V2 81.57(15) . 3_666 ?
O4 V1 V2 47.27(3) . 3_666 ?
O9 V1 V3 138.0(3) . 3_666 ?
O5 V1 V3 35.16(15) 3_666 3_666 ?
O6 V1 V3 89.1(2) 3_666 3_666 ?
O3 V1 V3 81.42(19) . 3_666 ?
O1 V1 V3 124.77(14) . 3_666 ?
O4 V1 V3 47.39(4) . 3_666 ?
V2 V1 V3 66.10(5) 3_666 3_666 ?
C31 N2 C34 118.9(8) . . ?
C31 N2 C37 112.8(11) . . ?
C34 N2 C37 108.7(11) . . ?
N2 C31 C33 117.8(9) . . ?
N2 C31 C32 113.2(11) . . ?
C33 C31 C32 112.6(9) . . ?
N2 C34 C36 111.8(9) . . ?
N2 C34 C35 106.4(10) . . ?
C36 C34 C35 116.8(13) . . ?
C38 C37 N2 115.1(9) . . ?
N3 C41 C42 176.1(11) . . ?
C21 C22 C23 117.0(11) . . ?
C23 C24 C25 116.6(14) . . ?
C22 C21 C20 116.1(10) . . ?
C24 C23 C22 117.4(13) . . ?
C25 C26 C27 115.5(18) . . ?
C26 C25 C24 116.3(17) . . ?

loop_
_geom_bond_atom_site_label_1
_geom_bond_atom_site_label_2
_geom_bond_distance
_geom_bond_site_symmetry_2
_geom_bond_publ_flag
V2 O8 1.600(5) . ?
V2 O6 1.794(5) . ?
V2 O7 1.863(7) . ?
V2 O2 1.996(7) . ?
V2 O3 2.028(5) . ?
V2 O4 2.2280(12) . ?
V2 V3 3.015(2) 3_666 ?
V2 V1 3.0230(19) 3_666 ?
V3 O10 1.607(7) . ?
V3 O7 1.775(5) 3_666 ?
V3 O5 1.884(5) . ?
V3 O1 1.994(5) . ?
V3 O2 2.027(5) . ?
V3 O4 2.2501(19) . ?
V3 V2 3.015(2) 3_666 ?
V3 V1 3.048(2) 3_666 ?
O1 C2 1.419(10) . ?
O1 V1 2.033(7) . ?
O2 C4 1.413(11) . ?
O3 C3 1.413(11) . ?
O3 V1 1.990(5) . ?
O4 V2 2.2280(12) 3_666 ?
O4 V1 2.2329(12) 3_666 ?
O4 V1 2.2330(12) . ?
O4 V3 2.2501(19) 3_666 ?
O5 V1 1.810(7) 3_666 ?
O6 V1 1.854(5) 3_666 ?
O7 V3 1.775(5) 3_666 ?
O9 V1 1.597(5) . ?
C1 N1 1.460(11) . ?
C1 C3 1.525(13) . ?
C1 C2 1.535(9) . ?
C1 C4 1.550(9) . ?
N1 C5 1.360(9) . ?
O11 C5 1.226(10) . ?
C5 C6 1.477(14) . ?
C6 C7 1.380(13) . ?
C6 C11 1.399(11) . ?
C8 C7 1.363(13) . ?
C8 C9 1.385(11) . ?
O12 C12 1.364(15) . ?
O12 C9 1.364(13) . ?
C9 C10 1.389(16) . ?
C11 C10 1.361(16) . ?
C16 C15 1.478(13) . ?
C16 C17 1.507(13) . ?
C15 C14 1.548(13) . ?
C17 C18 1.484(13) . ?
C12 C13 1.519(13) . ?
C18 C19 1.497(12) . ?
C20 C21 1.491(12) . ?
C20 C19 1.493(12) . ?
C14 C13 1.430(13) . ?
V1 O5 1.810(7) 3_666 ?
V1 O6 1.854(5) 3_666 ?
V1 V2 3.0230(19) 3_666 ?
V1 V3 3.049(2) 3_666 ?
N2 C31 1.455(12) . ?
N2 C34 1.479(12) . ?
N2 C37 1.629(15) . ?
C33 C31 1.459(12) . ?
C36 C34 1.528(14) . ?
C31 C32 1.547(15) . ?
C34 C35 1.61(2) . ?
C38 C37 1.402(17) . ?
N3 C41 1.115(13) . ?
C41 C42 1.431(15) . ?
C22 C21 1.485(13) . ?
C22 C23 1.489(13) . ?
C24 C23 1.477(13) . ?
C24 C25 1.499(15) . ?
C26 C25 1.475(15) . ?
C26 C27 1.507(16) . ?
